data_7701168
loop_
_publ_author_name
'Delorme, Marion'
'Punter, Alexander'
'Oliveira, Raquel'
'Aubert, Corinne'
'Carissan, Yannick'
'Parrain, Jean-Luc'
'Amatore, Muriel'
'Nava, Paola'
'Commeiras, Laurent'

_publ_section_title
;
 When cobalt-mediated [2 + 2 + 2] cycloaddition reaction dares go astray:
 synthesis of unprecedented cobalt(iii)-complexes.
;
_journal_issue 42
_journal_name_full 'Dalton transactions (Cambridge, England : 2003)'
_journal_page_first 15767
_journal_page_last 15771
_journal_paper_doi 10.1039/c9dt03311d
_journal_volume 48
_journal_year 2019
_chemical_formula_moiety 'C34 H41 Co O10'
_chemical_formula_sum 'C34 H41 Co O10'
_chemical_formula_weight 668.60
_space_group_crystal_system monoclinic
_space_group_IT_number 14
_space_group_name_Hall '-P 2ybc'
_space_group_name_H-M_alt 'P 1 21/c 1'
_symmetry_space_group_name_Hall '-P 2ybc'
_symmetry_space_group_name_H-M 'P 1 21/c 1'
_atom_sites_solution_hydrogens geom
_audit_creation_date 2018-05-15
_audit_creation_method
;
Olex2 1.2
(compiled 2018.04.26 svn.r3504 for OlexSys, GUI svn.r5492)
;
_audit_update_record
;
2018-07-05 deposited with the CCDC.    2019-09-16 downloaded from the CCDC.
;
_cell_angle_alpha 90
_cell_angle_beta 95.503(2)
_cell_angle_gamma 90
_cell_formula_units_Z 4
_cell_length_a 15.7927(4)
_cell_length_b 14.8334(3)
_cell_length_c 13.6445(3)
_cell_measurement_reflns_used 21636
_cell_measurement_temperature 293
_cell_measurement_theta_max 27.6080
_cell_measurement_theta_min 3.8140
_cell_volume 3181.62(13)
_computing_cell_refinement 'CrysAlisPro 1.171.39.44a (Rigaku OD, 2018)'
_computing_data_collection 'CrysAlisPro 1.171.39.44a (Rigaku OD, 2018)'
_computing_data_reduction 'CrysAlisPro 1.171.39.44a (Rigaku OD, 2018)'
_computing_molecular_graphics 'Olex2 (Dolomanov et al., 2009)'
_computing_publication_material 'Olex2 (Dolomanov et al., 2009)'
_computing_structure_refinement 'ShelXL (Sheldrick, 2015)'
_computing_structure_solution 'SHELXT 2014/5 (Sheldrick, 2014)'
_diffrn_ambient_temperature 293
_diffrn_detector 'CCD plate'
_diffrn_detector_area_resol_mean 5.3048
_diffrn_detector_type AtlasS2
_diffrn_measured_fraction_theta_full 0.999
_diffrn_measured_fraction_theta_max 0.903
_diffrn_measurement_details
;
List of Runs (angles in degrees, time in seconds):

  # Type    Start    End  Width  t~exp~   \w     \q     \k     \f   Frames
#--------------------------------------------------------------------------
  1  \w    -20.00  49.00   1.00   10.00    --    8.41 -99.00 -60.00   69
  2  \w    -66.00  33.00   1.00   10.00    --    8.41 -38.00-120.00   99
  3  \w    -24.00  85.00   1.00   10.00    --    8.41  77.00   0.00  109
  4  \w    -16.00  83.00   1.00   10.00    --    8.41  38.00-180.00   99
  5  \w    -16.00  83.00   1.00   10.00    --    8.41  38.00   0.00   99
  6  \w    -66.00  33.00   1.00   10.00    --    8.41 -38.00 -90.00   99
  7  \w    -16.00  83.00   1.00   10.00    --    8.41  38.00-120.00   99
  8  \w    -15.00  19.00   1.00   10.00    --    8.41-105.00 153.00   34
;
_diffrn_measurement_device 'four-circle diffractometer'
_diffrn_measurement_device_type 'SuperNova, Dual, Cu at home/near, AtlasS2'
_diffrn_measurement_method '\w scans'
_diffrn_orient_matrix_type 'CrysAlisPro convention (1999,Acta A55,543-557)'
_diffrn_orient_matrix_UB_11 0.0404202000
_diffrn_orient_matrix_UB_12 -0.0052496000
_diffrn_orient_matrix_UB_13 -0.0178771000
_diffrn_orient_matrix_UB_21 0.0101929000
_diffrn_orient_matrix_UB_22 0.0452808000
_diffrn_orient_matrix_UB_23 0.0129920000
_diffrn_orient_matrix_UB_31 0.0172519000
_diffrn_orient_matrix_UB_32 -0.0144365000
_diffrn_orient_matrix_UB_33 0.0473313000
_diffrn_radiation_monochromator mirror
_diffrn_radiation_probe x-ray
_diffrn_radiation_type MoK\a
_diffrn_radiation_wavelength 0.71073
_diffrn_reflns_av_R_equivalents 0.0370
_diffrn_reflns_av_unetI/netI 0.0248
_diffrn_reflns_Laue_measured_fraction_full 0.999
_diffrn_reflns_Laue_measured_fraction_max 0.903
_diffrn_reflns_limit_h_max 21
_diffrn_reflns_limit_h_min -18
_diffrn_reflns_limit_k_max 19
_diffrn_reflns_limit_k_min -19
_diffrn_reflns_limit_l_max 14
_diffrn_reflns_limit_l_min -18
_diffrn_reflns_number 58452
_diffrn_reflns_point_group_measured_fraction_full 0.999
_diffrn_reflns_point_group_measured_fraction_max 0.903
_diffrn_reflns_theta_full 25.242
_diffrn_reflns_theta_max 28.589
_diffrn_reflns_theta_min 2.933
_diffrn_source 'micro-focus sealed X-ray tube'
_diffrn_source_type 'SuperNova (Mo) X-ray Source'
_exptl_absorpt_coefficient_mu 0.597
_exptl_absorpt_correction_T_max 1.00000
_exptl_absorpt_correction_T_min 0.70420
_exptl_absorpt_correction_type multi-scan
_exptl_absorpt_process_details
;
CrysAlisPro 1.171.39.44a (Rigaku Oxford Diffraction, 2018)
Empirical absorption correction using spherical harmonics,
 implemented in SCALE3 ABSPACK scaling algorithm.
;
_exptl_crystal_colour red
_exptl_crystal_colour_primary red
_exptl_crystal_density_diffrn 1.396
_exptl_crystal_description prism
_exptl_crystal_F_000 1408
_exptl_crystal_size_max 0.26
_exptl_crystal_size_mid 0.2
_exptl_crystal_size_min 0.16
_refine_diff_density_max 0.669
_refine_diff_density_min -0.716
_refine_diff_density_rms 0.059
_refine_ls_extinction_method none
_refine_ls_goodness_of_fit_ref 1.021
_refine_ls_hydrogen_treatment constr
_refine_ls_matrix_type full
_refine_ls_number_parameters 425
_refine_ls_number_reflns 7338
_refine_ls_number_restraints 16
_refine_ls_restrained_S_all 1.036
_refine_ls_R_factor_all 0.0619
_refine_ls_R_factor_gt 0.0463
_refine_ls_shift/su_max 0.001
_refine_ls_shift/su_mean 0.000
_refine_ls_structure_factor_coef Fsqd
_refine_ls_weighting_details 'w=1/[\s^2^(Fo^2^)+(0.0679P)^2^+2.0272P] where P=(Fo^2^+2Fc^2^)/3'
_refine_ls_weighting_scheme calc
_refine_ls_wR_factor_gt 0.1212
_refine_ls_wR_factor_ref 0.1346
_reflns_Friedel_coverage 0.000
_reflns_number_gt 5860
_reflns_number_total 7338
_reflns_threshold_expression 'I > 2\s(I)'
_cod_data_source_file c9dt03311d2.cif
_cod_data_source_block mdl777
_cod_depositor_comments 'Adding full bibliography for 7701168--7701171.cif.'
_cod_database_code 7701168
_shelx_shelxl_version_number 2016/4
_chemical_oxdiff_formula 'c34 h41 Co1 o10'
_shelx_space_group_comment
;
The symmetry employed for this shelxl refinement is uniquely defined
by the following loop, which should always be used as a source of
symmetry information in preference to the above space-group names.
They are only intended as comments.
;
_shelx_estimated_absorpt_t_max 0.910
_shelx_estimated_absorpt_t_min 0.860
_reflns_odcompleteness_completeness 99.81
_reflns_odcompleteness_iscentric 1
_reflns_odcompleteness_theta 24.66
_olex2_refinement_description
;
1. Fixed Uiso
 At 1.2 times of:
  All C(H) groups, All C(H,H) groups
 At 1.5 times of:
  All C(H,H,H) groups
2. Restrained distances
 O10-C35
 1.45 with sigma of 0.01
 O10-C33
 1.45 with sigma of 0.01
 C33-C34
 1.54 with sigma of 0.01
 C35-C36
 1.54 with sigma of 0.01
3. Uiso/Uaniso restraints and constraints
C33 \\sim C34: within 1.7A with sigma of 0.001 and sigma for terminal atoms of
0.002
C35 \\sim C36: within 1.7A with sigma of 0.001 and sigma for terminal atoms of
0.002
Uanis(C35) = Uanis(C33)
4. Others
 Fixed Sof: C33(0.5) H33A(0.5) H33B(0.5) C34(0.5) H34A(0.5) H34B(0.5)
 H34C(0.5) C35(0.5) H35A(0.5) H35B(0.5) C36(0.5) H36A(0.5) H36B(0.5) H36C(0.5)
5.a Ternary CH refined with riding coordinates:
 C2(H2), C14(H14)
5.b Secondary CH2 refined with riding coordinates:
 C8(H8A,H8B), C10(H10A,H10B), C11(H11A,H11B), C13(H13A,H13B), C24(H24A,H24B),
 C27(H27A,H27B), C30(H30A,H30B), C33(H33A,H33B), C35(H35A,H35B)
5.c Aromatic/amide H refined with riding coordinates:
 C16(H16), C17(H17), C18(H18), C19(H19), C20(H20)
5.d Idealised Me refined as rotating group:
 C21(H21A,H21B,H21C), C22(H22A,H22B,H22C), C25(H25A,H25B,H25C), C28(H28A,H28B,
 H28C), C31(H31A,H31B,H31C), C34(H34A,H34B,H34C), C36(H36A,H36B,H36C)
;
_olex2_submission_special_instructions 'No special instructions were received'
_oxdiff_exptl_absorpt_empirical_details
;
Empirical correction (ABSPACK) includes:
- Absorption correction using spherical harmonics
- Frame scaling
;
_oxdiff_exptl_absorpt_empirical_full_max 1.483
_oxdiff_exptl_absorpt_empirical_full_min 0.692

loop_
_space_group_symop_operation_xyz
'x, y, z'
'-x, y+1/2, -z+1/2'
'-x, -y, -z'
'x, -y-1/2, z-1/2'

loop_
_atom_site_label
_atom_site_type_symbol
_atom_site_fract_x
_atom_site_fract_y
_atom_site_fract_z
_atom_site_U_iso_or_equiv
_atom_site_adp_type
_atom_site_occupancy
_atom_site_site_symmetry_order
_atom_site_calc_flag
_atom_site_refinement_flags_posn
_atom_site_refinement_flags_adp
_atom_site_refinement_flags_occupancy
_atom_site_disorder_assembly
_atom_site_disorder_group
Co1 Co 0.67121(2) 0.90171(2) 0.62090(2) 0.03497(11) Uani 1 1 d . . . . .
O1 O 0.62501(13) 0.71761(14) 0.47508(13) 0.0629(5) Uani 1 1 d . . . . .
O2 O 0.50241(12) 0.67861(12) 0.78025(17) 0.0652(6) Uani 1 1 d . . . . .
O3 O 0.75359(13) 0.44858(13) 0.51824(15) 0.0630(5) Uani 1 1 d . . . . .
O4 O 0.62269(11) 0.42536(11) 0.56161(13) 0.0500(4) Uani 1 1 d . . . . .
O5 O 0.81366(13) 0.54838(17) 0.78364(16) 0.0730(6) Uani 1 1 d . . . . .
O6 O 0.75057(15) 0.41655(14) 0.74759(16) 0.0716(6) Uani 1 1 d . . . . .
O7 O 0.96243(15) 0.9273(2) 0.70581(16) 0.0854(8) Uani 1 1 d . . . . .
O8 O 0.96051(12) 0.94371(14) 0.86739(14) 0.0618(5) Uani 1 1 d . . . . .
O9 O 0.84939(17) 0.75493(17) 0.93822(18) 0.0895(8) Uani 1 1 d . . . . .
O10 O 0.96213(14) 0.73597(18) 0.85654(19) 0.0852(7) Uani 1 1 d D . . . .
C1 C 0.69047(14) 0.70557(13) 0.64411(15) 0.0333(4) Uani 1 1 d . . . . .
C2 C 0.63907(14) 0.66338(13) 0.72379(16) 0.0352(4) Uani 1 1 d . . . . .
H2 H 0.675832 0.660335 0.785777 0.042 Uiso 1 1 calc R . . . .
C3 C 0.55909(14) 0.71516(14) 0.74174(17) 0.0387(5) Uani 1 1 d . . . . .
C4 C 0.55301(13) 0.81197(14) 0.70359(16) 0.0355(4) Uani 1 1 d . . . . .
C5 C 0.62270(13) 0.87366(13) 0.75323(14) 0.0307(4) Uani 1 1 d . . . . .
C6 C 0.70885(13) 0.84886(13) 0.75314(14) 0.0294(4) Uani 1 1 d . . . . .
C7 C 0.73960(13) 0.78833(13) 0.68342(14) 0.0302(4) Uani 1 1 d . . . . .
C8 C 0.78153(14) 0.89245(16) 0.81651(17) 0.0394(5) Uani 1 1 d . . . . .
H8A H 0.773839 0.885848 0.885826 0.047 Uiso 1 1 calc R . . . .
H8B H 0.785495 0.956109 0.801333 0.047 Uiso 1 1 calc R . . . .
C9 C 0.86194(14) 0.84164(15) 0.79075(16) 0.0390(5) Uani 1 1 d . . . . .
C10 C 0.83616(14) 0.79011(17) 0.69375(18) 0.0438(5) Uani 1 1 d . . . . .
H10A H 0.857231 0.820935 0.638278 0.053 Uiso 1 1 calc R . . . .
H10B H 0.858913 0.729334 0.697105 0.053 Uiso 1 1 calc R . . . .
C11 C 0.62119(15) 0.56752(14) 0.68692(18) 0.0399(5) Uani 1 1 d . . . . .
H11A H 0.574663 0.566392 0.635074 0.048 Uiso 1 1 calc R . . . .
H11B H 0.607431 0.528328 0.740049 0.048 Uiso 1 1 calc R . . . .
C12 C 0.70584(14) 0.53896(13) 0.64731(16) 0.0356(5) Uani 1 1 d . . . . .
C13 C 0.74119(17) 0.62674(14) 0.60547(19) 0.0459(6) Uani 1 1 d . . . . .
H13A H 0.801200 0.633146 0.627119 0.055 Uiso 1 1 calc R . . . .
H13B H 0.734414 0.625578 0.534067 0.055 Uiso 1 1 calc R . . . .
C14 C 0.57546(14) 0.81390(15) 0.59602(16) 0.0393(5) Uani 1 1 d . . . . .
H14 H 0.529187 0.834442 0.548249 0.047 Uiso 1 1 calc R . . . .
C15 C 0.62687(15) 0.74265(15) 0.56081(16) 0.0395(5) Uani 1 1 d . . . . .
C16 C 0.7324(2) 0.9422(2) 0.5011(2) 0.0686(9) Uani 1 1 d . . . . .
H16 H 0.764021 0.905003 0.463680 0.082 Uiso 1 1 calc R . . . .
C17 C 0.7642(2) 0.9917(2) 0.5849(3) 0.0772(10) Uani 1 1 d . . . . .
H17 H 0.820143 0.992937 0.613157 0.093 Uiso 1 1 calc R . . . .
C18 C 0.6941(3) 1.03911(18) 0.6178(2) 0.0752(10) Uani 1 1 d . . . . .
H18 H 0.695982 1.077766 0.671635 0.090 Uiso 1 1 calc R . . . .
C19 C 0.6222(2) 1.0175(2) 0.5552(2) 0.0691(8) Uani 1 1 d . . . . .
H19 H 0.567464 1.038987 0.560000 0.083 Uiso 1 1 calc R . . . .
C20 C 0.6467(2) 0.9583(2) 0.4844(2) 0.0678(8) Uani 1 1 d . . . . .
H20 H 0.610660 0.933542 0.433522 0.081 Uiso 1 1 calc R . . . .
C21 C 0.59843(15) 0.94649(15) 0.82277(16) 0.0400(5) Uani 1 1 d . . . . .
H21A H 0.647992 0.980904 0.845320 0.060 Uiso 1 1 calc GR . . . .
H21B H 0.575128 0.919325 0.878123 0.060 Uiso 1 1 calc GR . . . .
H21C H 0.556771 0.985504 0.789038 0.060 Uiso 1 1 calc GR . . . .
C22 C 0.46358(15) 0.84876(18) 0.7090(2) 0.0504(6) Uani 1 1 d . . . . .
H22A H 0.422929 0.807678 0.676863 0.076 Uiso 1 1 calc GR . . . .
H22B H 0.458543 0.906325 0.676807 0.076 Uiso 1 1 calc GR . . . .
H22C H 0.452883 0.855464 0.776681 0.076 Uiso 1 1 calc GR . . . .
C23 C 0.69789(15) 0.46599(13) 0.56831(16) 0.0392(5) Uani 1 1 d . . . . .
C24 C 0.6120(2) 0.34841(18) 0.4949(2) 0.0635(8) Uani 1 1 d . . . . .
H24A H 0.639534 0.360962 0.435816 0.076 Uiso 1 1 calc R . . . .
H24B H 0.551946 0.338738 0.475879 0.076 Uiso 1 1 calc R . . . .
C25 C 0.6495(3) 0.26580(18) 0.5430(2) 0.0755(9) Uani 1 1 d . . . . .
H25A H 0.640695 0.215668 0.498695 0.113 Uiso 1 1 calc GR . . . .
H25B H 0.622615 0.253754 0.601819 0.113 Uiso 1 1 calc GR . . . .
H25C H 0.709381 0.274606 0.559546 0.113 Uiso 1 1 calc GR . . . .
C26 C 0.76390(16) 0.50347(18) 0.73325(18) 0.0464(5) Uani 1 1 d . . . . .
C27 C 0.8002(3) 0.3735(3) 0.8293(3) 0.0980(13) Uani 1 1 d . . . . .
H27A H 0.858919 0.393299 0.832598 0.118 Uiso 1 1 calc R . . . .
H27B H 0.777601 0.388698 0.890809 0.118 Uiso 1 1 calc R . . . .
C28 C 0.7949(4) 0.2772(4) 0.8124(4) 0.156(3) Uani 1 1 d . . . . .
H28A H 0.831832 0.260675 0.763445 0.233 Uiso 1 1 calc GR . . . .
H28B H 0.737406 0.261214 0.789915 0.233 Uiso 1 1 calc GR . . . .
H28C H 0.811952 0.245965 0.872685 0.233 Uiso 1 1 calc GR . . . .
C29 C 0.93458(16) 0.90754(17) 0.78073(19) 0.0465(6) Uani 1 1 d . . . . .
C30 C 1.0234(2) 1.0167(2) 0.8699(3) 0.0747(9) Uani 1 1 d . . . . .
H30A H 1.064992 1.008809 0.926293 0.090 Uiso 1 1 calc R . . . .
H30B H 1.052960 1.014546 0.810852 0.090 Uiso 1 1 calc R . . . .
C31 C 0.9821(3) 1.1031(3) 0.8762(4) 0.0971(13) Uani 1 1 d . . . . .
H31A H 0.945422 1.113569 0.817084 0.146 Uiso 1 1 calc GR . . . .
H31B H 1.024363 1.149701 0.884038 0.146 Uiso 1 1 calc GR . . . .
H31C H 0.949118 1.103342 0.931770 0.146 Uiso 1 1 calc GR . . . .
C32 C 0.88890(17) 0.77389(18) 0.8720(2) 0.0524(6) Uani 1 1 d . . . . .
C33 C 1.0107(8) 0.6889(6) 0.9416(8) 0.122(2) Uani 0.5 1 d D U P A 2
H33A H 1.071055 0.700411 0.940830 0.146 Uiso 0.5 1 calc R . P A 2
H33B H 0.992970 0.711584 1.003112 0.146 Uiso 0.5 1 calc R . P A 2
C34 C 0.9948(7) 0.5939(6) 0.9343(8) 0.129(2) Uani 0.5 1 d D U P A 2
H34A H 0.935003 0.582775 0.935709 0.193 Uiso 0.5 1 calc GR . P A 2
H34B H 1.025744 0.563581 0.988630 0.193 Uiso 0.5 1 calc GR . P A 2
H34C H 1.012873 0.571632 0.873605 0.193 Uiso 0.5 1 calc GR . P A 2
C35 C 0.9808(6) 0.6547(7) 0.9150(9) 0.122(2) Uani 0.5 1 d D U P A 1
H35A H 0.964818 0.600569 0.877809 0.146 Uiso 0.5 1 calc R . P A 1
H35B H 0.952515 0.655309 0.975075 0.146 Uiso 0.5 1 calc R . P A 1
C36 C 1.0758(6) 0.6627(6) 0.9360(8) 0.121(2) Uani 0.5 1 d D U P A 1
H36A H 1.100838 0.672424 0.875519 0.182 Uiso 0.5 1 calc GR . P A 1
H36B H 1.098086 0.608177 0.966386 0.182 Uiso 0.5 1 calc GR . P A 1
H36C H 1.089065 0.712613 0.979606 0.182 Uiso 0.5 1 calc GR . P A 1

loop_
_atom_site_aniso_label
_atom_site_aniso_U_11
_atom_site_aniso_U_22
_atom_site_aniso_U_33
_atom_site_aniso_U_23
_atom_site_aniso_U_13
_atom_site_aniso_U_12
Co1 0.0479(2) 0.02673(16) 0.03100(17) 0.00263(10) 0.00761(13) 0.00014(11)
O1 0.0776(13) 0.0699(12) 0.0411(10) -0.0233(9) 0.0055(9) -0.0022(10)
O2 0.0568(11) 0.0441(10) 0.1023(15) -0.0022(10) 0.0475(11) -0.0057(8)
O3 0.0732(13) 0.0513(11) 0.0685(12) -0.0211(9) 0.0283(10) -0.0031(9)
O4 0.0555(11) 0.0349(8) 0.0589(10) -0.0097(7) 0.0013(8) -0.0049(7)
O5 0.0596(13) 0.0928(16) 0.0643(12) -0.0235(12) -0.0053(10) -0.0030(12)
O6 0.0835(15) 0.0597(12) 0.0670(13) 0.0230(10) -0.0164(11) 0.0038(11)
O7 0.0825(16) 0.121(2) 0.0553(12) -0.0012(13) 0.0202(11) -0.0521(15)
O8 0.0531(11) 0.0759(13) 0.0572(11) -0.0149(10) 0.0099(9) -0.0291(10)
O9 0.1106(19) 0.0844(16) 0.0807(16) 0.0355(13) 0.0473(14) 0.0213(14)
O10 0.0652(14) 0.0965(18) 0.0956(17) 0.0363(14) 0.0169(12) 0.0335(13)
C1 0.0402(11) 0.0246(9) 0.0378(10) -0.0033(8) 0.0170(9) -0.0032(8)
C2 0.0402(11) 0.0261(9) 0.0420(11) 0.0005(8) 0.0173(9) -0.0021(8)
C3 0.0391(12) 0.0339(10) 0.0455(12) -0.0086(9) 0.0166(9) -0.0057(9)
C4 0.0342(11) 0.0338(10) 0.0392(11) -0.0052(8) 0.0072(9) 0.0010(8)
C5 0.0385(11) 0.0253(9) 0.0289(9) -0.0008(7) 0.0068(8) 0.0018(8)
C6 0.0345(10) 0.0265(9) 0.0277(9) -0.0001(7) 0.0059(8) -0.0008(8)
C7 0.0348(10) 0.0264(9) 0.0304(10) -0.0001(7) 0.0088(8) -0.0017(8)
C8 0.0374(12) 0.0441(12) 0.0370(11) -0.0097(9) 0.0048(9) -0.0015(9)
C9 0.0331(11) 0.0442(12) 0.0402(11) -0.0023(9) 0.0064(9) -0.0030(9)
C10 0.0364(12) 0.0487(13) 0.0477(13) -0.0114(10) 0.0110(10) -0.0004(10)
C11 0.0430(12) 0.0264(10) 0.0526(13) -0.0018(9) 0.0161(10) -0.0029(9)
C12 0.0406(12) 0.0254(9) 0.0421(11) -0.0037(8) 0.0105(9) -0.0017(8)
C13 0.0555(14) 0.0266(10) 0.0606(15) -0.0058(10) 0.0307(12) -0.0029(10)
C14 0.0412(12) 0.0406(11) 0.0351(11) -0.0040(9) -0.0016(9) -0.0001(9)
C15 0.0441(12) 0.0390(11) 0.0363(11) -0.0091(9) 0.0083(9) -0.0115(9)
C16 0.097(3) 0.0612(18) 0.0528(16) 0.0188(14) 0.0337(17) -0.0016(17)
C17 0.075(2) 0.067(2) 0.089(2) 0.0425(18) 0.0017(18) -0.0251(17)
C18 0.136(3) 0.0284(12) 0.0621(18) 0.0078(11) 0.015(2) -0.0139(16)
C19 0.085(2) 0.0481(16) 0.075(2) 0.0245(14) 0.0123(17) 0.0160(15)
C20 0.094(2) 0.0663(18) 0.0432(15) 0.0222(13) 0.0048(15) 0.0010(17)
C21 0.0445(13) 0.0344(11) 0.0416(12) -0.0079(9) 0.0077(10) 0.0072(9)
C22 0.0368(13) 0.0529(14) 0.0613(15) -0.0092(12) 0.0033(11) 0.0068(11)
C23 0.0518(14) 0.0250(9) 0.0407(11) 0.0009(8) 0.0045(10) 0.0035(9)
C24 0.080(2) 0.0412(14) 0.0659(17) -0.0149(12) -0.0100(15) -0.0091(13)
C25 0.122(3) 0.0351(13) 0.0684(19) -0.0083(13) 0.0045(18) -0.0056(16)
C26 0.0455(13) 0.0533(14) 0.0417(12) -0.0070(11) 0.0105(10) 0.0015(11)
C27 0.116(3) 0.102(3) 0.072(2) 0.032(2) -0.012(2) 0.040(3)
C28 0.228(7) 0.114(4) 0.118(4) 0.029(3) -0.021(4) 0.097(4)
C29 0.0376(12) 0.0551(14) 0.0475(14) 0.0003(11) 0.0080(10) -0.0066(10)
C30 0.0603(18) 0.087(2) 0.078(2) -0.0144(17) 0.0106(15) -0.0378(17)
C31 0.119(3) 0.067(2) 0.108(3) -0.005(2) 0.027(3) -0.023(2)
C32 0.0531(15) 0.0494(14) 0.0553(15) 0.0053(11) 0.0079(12) 0.0005(12)
C33 0.128(5) 0.099(4) 0.130(4) 0.025(4) -0.024(4) 0.051(3)
C34 0.136(5) 0.107(5) 0.136(4) 0.018(4) -0.021(4) 0.045(4)
C35 0.128(5) 0.099(4) 0.130(4) 0.025(4) -0.024(4) 0.051(3)
C36 0.124(5) 0.102(5) 0.130(4) 0.024(4) -0.031(4) 0.053(4)

loop_
_atom_type_symbol
_atom_type_description
_atom_type_scat_dispersion_real
_atom_type_scat_dispersion_imag
_atom_type_scat_source
C C 0.0033 0.0016 'International Tables Vol C Tables 4.2.6.8 and 6.1.1.4'
H H 0.0000 0.0000 'International Tables Vol C Tables 4.2.6.8 and 6.1.1.4'
Co Co 0.3494 0.9721 'International Tables Vol C Tables 4.2.6.8 and 6.1.1.4'
O O 0.0106 0.0060 'International Tables Vol C Tables 4.2.6.8 and 6.1.1.4'

loop_
_geom_angle_atom_site_label_1
_geom_angle_atom_site_label_2
_geom_angle_atom_site_label_3
_geom_angle
C5 Co1 C7 73.03(7)
C5 Co1 C17 131.63(13)
C5 Co1 C18 107.20(11)
C6 Co1 C5 40.44(8)
C6 Co1 C7 40.20(7)
C6 Co1 C16 134.84(12)
C6 Co1 C17 107.98(11)
C6 Co1 C18 111.46(11)
C6 Co1 C19 141.87(11)
C6 Co1 C20 173.66(12)
C14 Co1 C5 71.34(8)
C14 Co1 C6 92.99(8)
C14 Co1 C7 84.25(8)
C14 Co1 C16 117.28(12)
C14 Co1 C17 156.67(12)
C14 Co1 C18 140.19(14)
C14 Co1 C19 102.93(12)
C14 Co1 C20 92.23(12)
C16 Co1 C5 171.38(12)
C16 Co1 C7 106.77(11)
C16 Co1 C17 39.79(14)
C16 Co1 C18 66.54(13)
C17 Co1 C7 105.00(12)
C18 Co1 C7 134.56(13)
C18 Co1 C17 40.03(15)
C19 Co1 C5 113.16(11)
C19 Co1 C7 171.61(11)
C19 Co1 C16 66.21(13)
C19 Co1 C17 66.72(14)
C19 Co1 C18 39.40(14)
C20 Co1 C5 145.39(12)
C20 Co1 C7 137.09(11)
C20 Co1 C16 38.96(13)
C20 Co1 C17 66.26(14)
C20 Co1 C18 66.15(13)
C20 Co1 C19 39.56(13)
C23 O4 C24 116.6(2)
C26 O6 C27 117.5(3)
C29 O8 C30 118.0(2)
C32 O10 C33 117.7(6)
C32 O10 C35 113.5(5)
C7 C1 C2 111.23(16)
C7 C1 C13 117.98(18)
C7 C1 C15 104.22(16)
C13 C1 C2 104.97(16)
C13 C1 C15 109.99(18)
C15 C1 C2 108.22(17)
C1 C2 H2 108.5
C3 C2 C1 114.13(17)
C3 C2 H2 108.5
C3 C2 C11 113.22(18)
C11 C2 C1 103.76(16)
C11 C2 H2 108.5
O2 C3 C2 120.4(2)
O2 C3 C4 123.0(2)
C2 C3 C4 116.53(17)
C3 C4 C5 112.98(18)
C3 C4 C14 109.21(17)
C5 C4 C14 100.83(16)
C22 C4 C3 110.41(19)
C22 C4 C5 113.18(18)
C22 C4 C14 109.77(19)
C4 C5 Co1 92.56(12)
C6 C5 Co1 67.28(11)
C6 C5 C4 119.64(17)
C6 C5 C21 119.34(18)
C21 C5 Co1 122.77(14)
C21 C5 C4 119.21(18)
C5 C6 Co1 72.28(11)
C5 C6 C7 123.71(18)
C5 C6 C8 124.54(17)
C7 C6 Co1 74.72(11)
C7 C6 C8 111.21(17)
C8 C6 Co1 119.35(14)
C1 C7 Co1 105.88(13)
C6 C7 Co1 65.08(11)
C6 C7 C1 123.23(17)
C6 C7 C10 109.28(17)
C10 C7 Co1 119.29(14)
C10 C7 C1 121.35(17)
C6 C8 H8A 110.8
C6 C8 H8B 110.8
C6 C8 C9 104.84(17)
H8A C8 H8B 108.9
C9 C8 H8A 110.8
C9 C8 H8B 110.8
C8 C9 C10 106.30(17)
C29 C9 C8 110.47(19)
C29 C9 C10 112.24(19)
C29 C9 C32 109.1(2)
C32 C9 C8 109.52(19)
C32 C9 C10 109.1(2)
C7 C10 C9 105.51(17)
C7 C10 H10A 110.6
C7 C10 H10B 110.6
C9 C10 H10A 110.6
C9 C10 H10B 110.6
H10A C10 H10B 108.8
C2 C11 H11A 111.1
C2 C11 H11B 111.1
C2 C11 C12 103.38(17)
H11A C11 H11B 109.1
C12 C11 H11A 111.1
C12 C11 H11B 111.1
C13 C12 C11 104.64(16)
C23 C12 C11 115.20(19)
C23 C12 C13 110.17(18)
C26 C12 C11 107.71(18)
C26 C12 C13 111.4(2)
C26 C12 C23 107.69(17)
C1 C13 C12 107.16(17)
C1 C13 H13A 110.3
C1 C13 H13B 110.3
C12 C13 H13A 110.3
C12 C13 H13B 110.3
H13A C13 H13B 108.5
Co1 C14 H14 114.4
C4 C14 Co1 95.14(13)
C4 C14 H14 114.4
C15 C14 Co1 95.34(14)
C15 C14 C4 119.42(19)
C15 C14 H14 114.4
O1 C15 C1 123.3(2)
O1 C15 C14 125.3(2)
C14 C15 C1 111.28(17)
Co1 C16 H16 125.4
C17 C16 Co1 70.55(16)
C17 C16 H16 125.9
C20 C16 Co1 69.77(16)
C20 C16 H16 125.9
C20 C16 C17 108.3(3)
Co1 C17 H17 125.5
C16 C17 Co1 69.66(17)
C16 C17 H17 126.7
C16 C17 C18 106.6(3)
C18 C17 Co1 69.76(17)
C18 C17 H17 126.7
Co1 C18 H18 125.7
C17 C18 Co1 70.21(16)
C17 C18 H18 126.1
C19 C18 Co1 69.64(16)
C19 C18 C17 107.9(3)
C19 C18 H18 126.1
Co1 C19 H19 124.7
C18 C19 Co1 70.95(16)
C18 C19 H19 126.0
C20 C19 Co1 69.91(16)
C20 C19 C18 107.9(3)
C20 C19 H19 126.0
Co1 C20 H20 124.4
C16 C20 Co1 71.27(16)
C16 C20 C19 109.3(3)
C16 C20 H20 125.4
C19 C20 Co1 70.52(16)
C19 C20 H20 125.4
C5 C21 H21A 109.5
C5 C21 H21B 109.5
C5 C21 H21C 109.5
H21A C21 H21B 109.5
H21A C21 H21C 109.5
H21B C21 H21C 109.5
C4 C22 H22A 109.5
C4 C22 H22B 109.5
C4 C22 H22C 109.5
H22A C22 H22B 109.5
H22A C22 H22C 109.5
H22B C22 H22C 109.5
O3 C23 O4 124.5(2)
O3 C23 C12 122.9(2)
O4 C23 C12 112.56(19)
O4 C24 H24A 109.5
O4 C24 H24B 109.5
O4 C24 C25 110.6(2)
H24A C24 H24B 108.1
C25 C24 H24A 109.5
C25 C24 H24B 109.5
C24 C25 H25A 109.5
C24 C25 H25B 109.5
C24 C25 H25C 109.5
H25A C25 H25B 109.5
H25A C25 H25C 109.5
H25B C25 H25C 109.5
O5 C26 O6 124.2(3)
O5 C26 C12 124.6(2)
O6 C26 C12 111.1(2)
O6 C27 H27A 110.3
O6 C27 H27B 110.3
H27A C27 H27B 108.5
C28 C27 O6 107.1(4)
C28 C27 H27A 110.3
C28 C27 H27B 110.3
C27 C28 H28A 109.5
C27 C28 H28B 109.5
C27 C28 H28C 109.5
H28A C28 H28B 109.5
H28A C28 H28C 109.5
H28B C28 H28C 109.5
O7 C29 O8 124.0(2)
O7 C29 C9 125.4(2)
O8 C29 C9 110.5(2)
O8 C30 H30A 109.6
O8 C30 H30B 109.6
H30A C30 H30B 108.1
C31 C30 O8 110.4(3)
C31 C30 H30A 109.6
C31 C30 H30B 109.6
C30 C31 H31A 109.5
C30 C31 H31B 109.5
C30 C31 H31C 109.5
H31A C31 H31B 109.5
H31A C31 H31C 109.5
H31B C31 H31C 109.5
O9 C32 O10 123.8(3)
O9 C32 C9 125.6(3)
O10 C32 C9 110.6(2)

loop_
_geom_bond_atom_site_label_1
_geom_bond_atom_site_label_2
_geom_bond_distance
Co1 C5 2.0701(19)
Co1 C6 2.0045(19)
Co1 C7 2.132(2)
Co1 C14 2.000(2)
Co1 C16 2.065(3)
Co1 C17 2.077(3)
Co1 C18 2.071(3)
Co1 C19 2.054(3)
Co1 C20 2.046(3)
O1 C15 1.225(3)
O2 C3 1.209(3)
O3 C23 1.193(3)
O4 C23 1.327(3)
O4 C24 1.459(3)
O5 C26 1.196(3)
O6 C26 1.324(3)
O6 C27 1.448(4)
O7 C29 1.188(3)
O8 C29 1.327(3)
O8 C30 1.467(3)
O9 C32 1.181(3)
O10 C32 1.321(3)
O10 C33 1.501(7)
O10 C35 1.460(7)
C1 C2 1.550(3)
C1 C7 1.522(3)
C1 C13 1.539(3)
C1 C15 1.544(3)
C2 H2 0.9800
C2 C3 1.518(3)
C2 C11 1.526(3)
C3 C4 1.527(3)
C4 C5 1.538(3)
C4 C14 1.543(3)
C4 C22 1.522(3)
C5 C6 1.410(3)
C5 C21 1.511(3)
C6 C7 1.427(3)
C6 C8 1.514(3)
C7 C10 1.518(3)
C8 H8A 0.9700
C8 H8B 0.9700
C8 C9 1.546(3)
C9 C10 1.549(3)
C9 C29 1.523(3)
C9 C32 1.526(3)
C10 H10A 0.9700
C10 H10B 0.9700
C11 H11A 0.9700
C11 H11B 0.9700
C11 C12 1.548(3)
C12 C13 1.547(3)
C12 C23 1.524(3)
C12 C26 1.512(3)
C13 H13A 0.9700
C13 H13B 0.9700
C14 H14 0.9800
C14 C15 1.443(3)
C16 H16 0.9300
C16 C17 1.410(5)
C16 C20 1.371(5)
C17 H17 0.9300
C17 C18 1.420(5)
C18 H18 0.9300
C18 C19 1.391(5)
C19 H19 0.9300
C19 C20 1.388(5)
C20 H20 0.9300
C21 H21A 0.9600
C21 H21B 0.9600
C21 H21C 0.9600
C22 H22A 0.9600
C22 H22B 0.9600
C22 H22C 0.9600
C24 H24A 0.9700
C24 H24B 0.9700
C24 C25 1.486(4)
C25 H25A 0.9600
C25 H25B 0.9600
C25 H25C 0.9600
C27 H27A 0.9700
C27 H27B 0.9700
C27 C28 1.447(7)
C28 H28A 0.9600
C28 H28B 0.9600
C28 H28C 0.9600
C30 H30A 0.9700
C30 H30B 0.9700
C30 C31 1.443(5)
C31 H31A 0.9600
C31 H31B 0.9600
C31 H31C 0.9600
